data_7710676
loop_
_publ_author_name
'Lu, Ting-ting'
'Fan, Ying-yi'
'Wang, Xiao-ning'
'Wang, Qiang'
'Li, Bao'

_publ_section_title
;
 Microporous chromium-organic framework fabricated via solvent-assisted
 metal metathesis for C2H2/CO2 Separation
;
_journal_name_full 'Dalton Transactions'
_journal_paper_doi 10.1039/D2DT01546C
_journal_year 2022
_chemical_formula_moiety 'C66 H40 Fe3 N3 O20 S2'
_chemical_formula_sum 'C66 H40 Fe3 N3 O20 S2'
_chemical_formula_weight 1426.68
_space_group_crystal_system monoclinic
_space_group_IT_number 12
_space_group_name_Hall '-C 2y'
_space_group_name_H-M_alt 'C 1 2/m 1'
_atom_sites_solution_hydrogens mixed
_atom_sites_solution_primary dual
_audit_creation_date 2022-01-10
_audit_creation_method
;
Olex2 1.5
(compiled 2021.12.09 svn.r5202d8cf for OlexSys, GUI svn.r6439)
;
_audit_update_record
;
2022-04-08 deposited with the CCDC.	2022-07-04 downloaded from the CCDC.
;
_cell_angle_alpha 90
_cell_angle_beta 122.1830(10)
_cell_angle_gamma 90
_cell_formula_units_Z 4
_cell_length_a 34.4082(10)
_cell_length_b 26.2769(9)
_cell_length_c 18.7449(6)
_cell_measurement_reflns_used 9964
_cell_measurement_temperature 273.15
_cell_measurement_theta_max 27.43
_cell_measurement_theta_min 2.28
_cell_volume 14344.0(8)
_computing_cell_refinement 'SAINT V8.40B (?, 2016)'
_computing_data_reduction 'SAINT V8.40B (?, 2016)'
_computing_molecular_graphics 'Olex2 1.5 (Dolomanov et al., 2009)'
_computing_publication_material 'Olex2 1.5 (Dolomanov et al., 2009)'
_computing_structure_refinement 'SHELXL 2018/3 (Sheldrick, 2015)'
_computing_structure_solution 'SHELXT 2018/2 (Sheldrick, 2018)'
_diffrn_ambient_temperature 273.15
_diffrn_measured_fraction_theta_full 0.964
_diffrn_measured_fraction_theta_max 0.964
_diffrn_measurement_device_type synchrotron
_diffrn_measurement_method '\f scans'
_diffrn_radiation_type 'Synchrotron radiation X-rays'
_diffrn_radiation_wavelength 0.77488
_diffrn_reflns_av_R_equivalents 0.0642
_diffrn_reflns_av_unetI/netI 0.0556
_diffrn_reflns_Laue_measured_fraction_full 0.964
_diffrn_reflns_Laue_measured_fraction_max 0.964
_diffrn_reflns_number 11343
_diffrn_reflns_point_group_measured_fraction_full 0.964
_diffrn_reflns_point_group_measured_fraction_max 0.964
_diffrn_reflns_theta_full 26.498
_diffrn_reflns_theta_max 26.498
_diffrn_reflns_theta_min 1.455
_diffrn_source_current 0.0
_diffrn_source_power 0.0
_diffrn_source_voltage 0.0
_diffrn_standards_number 0
_exptl_absorpt_coefficient_mu 0.460
_exptl_absorpt_correction_T_max 0.745551
_exptl_absorpt_correction_T_min 0.416595
_exptl_absorpt_correction_type multi-scan
_exptl_absorpt_process_details
;
 TWINABS-2012/1 (Bruker,2012) was used for absorption correction.
 
For component 1:
 wR2(int) was 0.1018 before and 0.0648 after correction.
 The Ratio of minimum to maximum transmission is 0.56.

Final HKLF 4 output contains 61361 reflections, Rint = 0.0642
 (24658 with I > 3sig(I), Rint = 0.0492)
;
_exptl_crystal_colour brown
_exptl_crystal_colour_primary brown
_exptl_crystal_density_diffrn 0.661
_exptl_crystal_description block
_exptl_crystal_F_000 2908
_exptl_crystal_size_max 0.15
_exptl_crystal_size_mid 0.12
_exptl_crystal_size_min 0.11
_refine_diff_density_max 0.788
_refine_diff_density_min -0.871
_refine_diff_density_rms 0.091
_refine_ls_extinction_method none
_refine_ls_goodness_of_fit_ref 1.193
_refine_ls_hydrogen_treatment constr
_refine_ls_matrix_type full
_refine_ls_number_parameters 467
_refine_ls_number_reflns 11343
_refine_ls_number_restraints 43
_refine_ls_restrained_S_all 1.204
_refine_ls_R_factor_all 0.1021
_refine_ls_R_factor_gt 0.0875
_refine_ls_shift/su_max 0.001
_refine_ls_shift/su_mean 0.000
_refine_ls_structure_factor_coef Fsqd
_refine_ls_weighting_details 'w=1/[\s^2^(Fo^2^)+(0.2000P)^2^] where P=(Fo^2^+2Fc^2^)/3'
_refine_ls_weighting_scheme calc
_refine_ls_wR_factor_gt 0.2841
_refine_ls_wR_factor_ref 0.2970
_reflns_Friedel_coverage 0.000
_reflns_number_gt 8151
_reflns_number_total 11343
_reflns_threshold_expression 'I > 2\s(I)'
_cod_data_source_file d2dt01546c2.cif
_cod_data_source_block 1
_cod_database_code 7710676
_shelx_shelxl_version_number 2018/3
_shelx_space_group_comment
;
The symmetry employed for this shelxl refinement is uniquely defined
by the following loop, which should always be used as a source of
symmetry information in preference to the above space-group names.
They are only intended as comments.
;
_shelx_estimated_absorpt_t_max 0.951
_shelx_estimated_absorpt_t_min 0.934
_olex2_refinement_description
;
1. Fixed Uiso
 At 1.2 times of:
  All C(H) groups, All N(H,H) groups
2. Restrained distances
 N2-C25
 1.3 with sigma of 0.01
3. Uiso/Uaniso restraints and constraints
Uanis(C9) \\sim Ueq: with sigma of 0.01 and sigma for terminal atoms of 0.02
Uanis(C37) \\sim Ueq: with sigma of 0.005 and sigma for terminal atoms of 0.01
Uanis(C35) \\sim Ueq: with sigma of 0.01 and sigma for terminal atoms of 0.02
Uanis(C31) \\sim Ueq: with sigma of 0.005 and sigma for terminal atoms of 0.01
Uanis(C17) \\sim Ueq: with sigma of 0.005 and sigma for terminal atoms of 0.01
Uanis(C15) \\sim Ueq: with sigma of 0.005 and sigma for terminal atoms of 0.01
Uanis(C19) \\sim Ueq: with sigma of 0.005 and sigma for terminal atoms of 0.01
4. Others
 Sof(H13)=Sof(C33)=Sof(H33)=Sof(C17)=Sof(C35)=Sof(H35)=Sof(C9)=Sof(H9)=
 Sof(C37)=Sof(H37)=Sof(C19)=1-FVAR(1)
 Sof(H3)=Sof(C27)=Sof(H27)=Sof(C7)=Sof(H7)=Sof(C29)=Sof(C15)=Sof(H15)=Sof(C31)=
 Sof(H31)=Sof(C2)=FVAR(1)
 Fixed Sof: H2A(0.5) H2B(0.5)
5.a Rotating group:
 N1(H1A,H1B)
5.b Secondary CH2 refined with riding coordinates:
 N2(H2A,H2B)
5.c Aromatic/amide H refined with riding coordinates:
 C10(H10), C16(H16), C24(H24), C30(H30), C32(H32), C34(H34), C36(H36),
 C38(H38), C39(H39), C5(H5), C21(H21), C23(H23), C3(H3), C13(H13), C27(H27),
 C7(H7), C15(H15), C31(H31), C33(H33), C35(H35), C9(H9), C37(H37)
5.d Fitted hexagon refined as free rotating group:
 C21(C11,C23,C3,C25,C13), C27(C7,C29,C15,C31,C2)
;
_smtbx_masks_void_probe_radius 1.2
_smtbx_masks_void_truncation_radius 1.2
_olex2_submission_special_instructions 'No special instructions were received'

loop_
_space_group_symop_operation_xyz
'x, y, z'
'-x, y, -z'
'x+1/2, y+1/2, z'
'-x+1/2, y+1/2, -z'
'-x, -y, -z'
'x, -y, z'
'-x+1/2, -y+1/2, -z'
'x+1/2, -y+1/2, z'

loop_
_atom_site_label
_atom_site_type_symbol
_atom_site_fract_x
_atom_site_fract_y
_atom_site_fract_z
_atom_site_U_iso_or_equiv
_atom_site_adp_type
_atom_site_occupancy
_atom_site_site_symmetry_order
_atom_site_calc_flag
_atom_site_refinement_flags_posn
_atom_site_refinement_flags_adp
_atom_site_refinement_flags_occupancy
_atom_site_disorder_assembly
_atom_site_disorder_group
Fe1 Fe 0.500000 0.35013(3) 0.500000 0.0429(3) Uani 1 2 d S T P . .
Fe2 Fe 0.45563(2) 0.24053(2) 0.40149(4) 0.0482(2) Uani 1 1 d . . . . .
S03 S 0.13131(5) 0.500000 0.16311(10) 0.0546(4) Uani 1 2 d S T P . .
O1 O 0.500000 0.27689(14) 0.500000 0.0443(9) Uani 1 2 d S T P . .
O4 O 0.06598(10) 0.30141(11) 0.5361(2) 0.0583(8) Uani 1 1 d . . . . .
O6 O 0.48512(9) 0.35674(11) 0.38108(17) 0.0504(7) Uani 1 1 d . . . . .
O8 O 0.40387(10) 0.28847(12) 0.37243(19) 0.0585(8) Uani 1 1 d . . . . .
O10 O 0.43312(10) 0.35494(11) 0.46109(18) 0.0509(7) Uani 1 1 d . . . . .
O12 O 0.47004(11) 0.27817(12) 0.32490(18) 0.0588(8) Uani 1 1 d . . . . .
O13 O 0.00010(11) 0.31163(11) 0.4092(2) 0.0587(8) Uani 1 1 d . . . . .
O7 O 0.08149(13) 0.500000 0.1240(3) 0.0645(11) Uani 1 2 d S T P . .
O2 O 0.40875(11) 0.20066(13) 0.2982(2) 0.0747(10) Uani 1 1 d . . . . .
O9 O 0.500000 0.42745(17) 0.500000 0.0703(12) Uani 1 2 d S T P . .
O5 O 0.15013(15) 0.500000 0.1102(3) 0.0627(11) Uani 1 2 d S T P . .
C1 C 0.39963(15) 0.32849(16) 0.4080(3) 0.0495(10) Uani 1 1 d . . . . .
C4 C 0.35288(14) 0.34286(16) 0.3834(3) 0.0500(10) Uani 1 1 d . . . . .
C6 C 0.47912(15) 0.32474(18) 0.3259(3) 0.0563(11) Uani 1 1 d . . . . .
C8 C 0.04387(15) 0.31408(16) 0.4596(3) 0.0533(11) Uani 1 1 d . . . . .
C10 C 0.13039(14) 0.42525(16) 0.2649(3) 0.0535(10) Uani 1 1 d . . . . .
H10 H 0.101210 0.437187 0.247607 0.064 Uiso 1 1 calc R U . . .
C12 C 0.07067(15) 0.33399(16) 0.4240(3) 0.0563(11) Uani 1 1 d . . . . .
C14 C 0.15489(13) 0.44799(15) 0.2309(3) 0.0485(10) Uani 1 1 d . . . . .
C16 C 0.19756(14) 0.42971(16) 0.2561(3) 0.0529(10) Uani 1 1 d . . . . .
H16 H 0.213790 0.444717 0.234821 0.064 Uiso 1 1 calc R U . . .
C18 C 0.26472(15) 0.37226(17) 0.3390(3) 0.0569(11) Uani 1 1 d . . . . .
N1 N 0.21124(16) 0.32624(17) 0.3993(4) 0.0926(16) Uani 1 1 d . . . . .
H1A H 0.239535 0.321810 0.413095 0.111 Uiso 1 1 d R U . . .
H1B H 0.211829 0.331425 0.445814 0.111 Uiso 1 1 d R U . . .
C20 C 0.21739(14) 0.38978(16) 0.3121(3) 0.0545(11) Uani 1 1 d . . . . .
C22 C 0.14856(14) 0.38676(17) 0.3217(3) 0.0572(11) Uani 1 1 d . . . . .
C24 C 0.11694(16) 0.34650(18) 0.4778(3) 0.0619(12) Uani 1 1 d . . . . .
H24 H 0.130938 0.343771 0.535965 0.074 Uiso 1 1 calc R U . . .
C26 C 0.12340(14) 0.36727(16) 0.3597(3) 0.0566(11) Uani 1 1 d . . . . .
C28 C 0.19320(16) 0.36637(18) 0.3473(3) 0.0639(12) Uani 1 1 d . . . . .
C30 C 0.07600(16) 0.35462(17) 0.3050(3) 0.0612(11) Uani 1 1 d . . . . .
H30 H 0.062340 0.356837 0.246886 0.073 Uiso 1 1 calc R U . . .
C32 C 0.05053(15) 0.33922(17) 0.3377(3) 0.0603(12) Uani 1 1 d . . . . .
H32 H 0.019431 0.332227 0.301707 0.072 Uiso 1 1 calc R U . . .
C34 C 0.34460(15) 0.39020(19) 0.4038(3) 0.0681(13) Uani 1 1 d . . . . .
H34 H 0.368923 0.412687 0.433972 0.082 Uiso 1 1 calc R U . . .
N2 N 0.500000 0.3447(3) 0.000000 0.118(3) Uani 1 2 d DS T P . .
H2A H 0.498806 0.325311 0.037736 0.142 Uiso 0.5 1 calc R U P . .
H2B H 0.501195 0.325313 -0.037737 0.142 Uiso 0.5 1 calc R U P . .
C36 C 0.14164(15) 0.36305(18) 0.4432(3) 0.0625(12) Uani 1 1 d . . . . .
H36 H 0.172355 0.371670 0.479446 0.075 Uiso 1 1 calc R U . . .
C38 C 0.31776(17) 0.3104(2) 0.3432(4) 0.0772(15) Uani 1 1 d . . . . .
H38 H 0.323045 0.277988 0.330053 0.093 Uiso 1 1 calc R U . . .
C39 C 0.30074(16) 0.40501(18) 0.3803(3) 0.0684(13) Uani 1 1 d . . . . .
H39 H 0.295804 0.437689 0.392960 0.082 Uiso 1 1 calc R U . . .
C5 C 0.27250(18) 0.3242(2) 0.3199(4) 0.0865(17) Uani 1 1 d . . . . .
H5 H 0.248485 0.301026 0.292265 0.104 Uiso 1 1 calc R U . . .
C21 C 0.5795(2) 0.4329(2) 0.1513(3) 0.133(3) Uani 1 1 d G . . . .
H21 H 0.587828 0.445789 0.203821 0.160 Uiso 1 1 calc R U . . .
C11 C 0.6017(2) 0.4496(2) 0.1119(4) 0.125(3) Uani 1 1 d G . . . .
C23 C 0.5892(2) 0.4303(3) 0.0334(4) 0.157(4) Uani 1 1 d G . . . .
H23 H 0.604145 0.441472 0.006993 0.189 Uiso 1 1 calc R U . . .
C3 C 0.5544(2) 0.3942(3) -0.0056(3) 0.157(4) Uani 1 1 d G . . . .
H3 H 0.546081 0.381315 -0.058124 0.189 Uiso 0.553(7) 1 calc R U P A 1
C25 C 0.5322(2) 0.3775(3) 0.0338(4) 0.141(3) Uani 1 1 d DG . . . .
C13 C 0.5447(2) 0.3968(2) 0.1123(4) 0.149(3) Uani 1 1 d G . . . .
H13 H 0.529763 0.385632 0.138702 0.178 Uiso 0.447(7) 1 calc R U P A 2
C27 C 0.5036(3) 0.30886(16) 0.2219(4) 0.072(3) Uani 0.553(7) 1 d G . P A 1
H27 H 0.500150 0.274279 0.227516 0.086 Uiso 0.553(7) 1 calc R U P A 1
C7 C 0.5186(3) 0.32518(19) 0.1699(4) 0.083(3) Uani 0.553(7) 1 d G . P A 1
H7 H 0.525104 0.301527 0.140755 0.099 Uiso 0.553(7) 1 calc R U P A 1
C29 C 0.5238(3) 0.3769(2) 0.1614(4) 0.094(4) Uani 0.553(7) 1 d G . P A 1
C15 C 0.5141(2) 0.41223(16) 0.2049(4) 0.071(3) Uani 0.553(7) 1 d G U P A 1
H15 H 0.517548 0.446808 0.199253 0.085 Uiso 0.553(7) 1 calc R U P A 1
C31 C 0.4991(2) 0.39590(18) 0.2569(4) 0.056(2) Uani 0.553(7) 1 d G U P A 1
H31 H 0.492593 0.419560 0.286014 0.068 Uiso 0.553(7) 1 calc R U P A 1
C2 C 0.4939(3) 0.34422(19) 0.2654(4) 0.047(2) Uani 0.553(7) 1 d G . P A 1
C33 C 0.4653(4) 0.4115(4) 0.1555(6) 0.067(3) Uani 0.447(7) 1 d . . P A 2
H33 H 0.465754 0.446299 0.147100 0.080 Uiso 0.447(7) 1 calc R U P A 2
C17 C 0.4581(3) 0.3750(4) 0.0909(6) 0.060(3) Uani 0.447(7) 1 d . U P A 2
C35 C 0.4668(4) 0.3062(4) 0.1853(7) 0.060(3) Uani 0.447(7) 1 d . U P A 2
H35 H 0.468028 0.271447 0.196018 0.072 Uiso 0.447(7) 1 calc R U P A 2
C9 C 0.4714(4) 0.3926(4) 0.2297(6) 0.054(3) Uani 0.447(7) 1 d . U P A 2
H9 H 0.476359 0.415249 0.271871 0.065 Uiso 0.447(7) 1 calc R U P A 2
C37 C 0.4613(4) 0.3257(4) 0.1092(6) 0.067(3) Uani 0.447(7) 1 d . U P A 2
H37 H 0.459915 0.302569 0.070338 0.080 Uiso 0.447(7) 1 calc R U P A 2
C19 C 0.4703(4) 0.3428(4) 0.2426(6) 0.045(3) Uani 0.447(7) 1 d . U P A 2
S1 S 0.63957(13) 0.500000 0.1540(2) 0.1286(10) Uani 1 2 d S T P . .
O11 O 0.6586(3) 0.500000 0.2414(5) 0.163(4) Uani 1 2 d S T P . .
O3 O 0.6698(3) 0.500000 0.1234(6) 0.154(3) Uani 1 2 d S T P . .

loop_
_atom_site_aniso_label
_atom_site_aniso_U_11
_atom_site_aniso_U_22
_atom_site_aniso_U_33
_atom_site_aniso_U_23
_atom_site_aniso_U_13
_atom_site_aniso_U_12
Fe1 0.0571(5) 0.0533(5) 0.0500(5) 0.000 0.0499(4) 0.000
Fe2 0.0564(4) 0.0534(4) 0.0664(4) -0.0064(3) 0.0539(4) 0.0012(2)
S03 0.0583(9) 0.0659(10) 0.0646(9) 0.000 0.0494(8) 0.000
O1 0.054(2) 0.053(2) 0.061(2) 0.000 0.0530(19) 0.000
O4 0.0571(17) 0.0637(19) 0.087(2) -0.0019(16) 0.0610(18) -0.0068(14)
O6 0.0668(17) 0.0632(17) 0.0528(15) 0.0012(13) 0.0532(14) -0.0011(13)
O8 0.0637(18) 0.0675(19) 0.0690(19) -0.0065(15) 0.0520(16) 0.0067(14)
O10 0.0616(17) 0.0566(17) 0.0648(18) -0.0027(14) 0.0541(15) 0.0018(14)
O12 0.083(2) 0.066(2) 0.0646(19) -0.0114(15) 0.0640(17) -0.0025(15)
O13 0.069(2) 0.0515(17) 0.091(2) 0.0112(15) 0.0664(18) 0.0019(13)
O7 0.050(2) 0.084(3) 0.065(3) 0.000 0.034(2) 0.000
O2 0.075(2) 0.081(2) 0.095(2) -0.0305(19) 0.0633(19) -0.0064(17)
O9 0.084(3) 0.064(3) 0.086(3) 0.000 0.060(3) 0.000
O5 0.078(3) 0.072(3) 0.069(3) 0.000 0.060(2) 0.000
C1 0.066(3) 0.055(2) 0.062(3) 0.006(2) 0.058(2) 0.010(2)
C4 0.054(2) 0.060(3) 0.065(3) 0.003(2) 0.051(2) 0.006(2)
C6 0.076(3) 0.065(3) 0.065(3) 0.006(2) 0.062(2) 0.006(2)
C8 0.052(3) 0.052(2) 0.085(3) 0.000(2) 0.056(3) -0.0015(19)
C10 0.051(2) 0.058(3) 0.081(3) -0.007(2) 0.055(2) -0.0046(19)
C12 0.058(3) 0.058(3) 0.089(3) -0.001(2) 0.064(2) -0.005(2)
C14 0.054(2) 0.053(2) 0.066(3) -0.0005(19) 0.050(2) -0.0012(18)
C16 0.058(2) 0.056(3) 0.077(3) -0.006(2) 0.058(2) -0.0083(19)
C18 0.067(3) 0.061(3) 0.081(3) 0.009(2) 0.065(2) 0.008(2)
N1 0.097(3) 0.081(3) 0.162(5) 0.043(3) 0.111(3) 0.025(3)
C20 0.055(2) 0.053(2) 0.088(3) 0.000(2) 0.060(2) -0.0032(19)
C22 0.058(2) 0.059(3) 0.087(3) 0.002(2) 0.060(2) -0.002(2)
C24 0.062(3) 0.071(3) 0.078(3) 0.006(2) 0.054(2) -0.003(2)
C26 0.059(3) 0.054(2) 0.091(3) 0.007(2) 0.063(3) 0.0021(19)
C28 0.064(3) 0.060(3) 0.107(4) 0.004(3) 0.071(3) -0.001(2)
C30 0.064(3) 0.065(3) 0.080(3) 0.004(2) 0.056(2) -0.003(2)
C32 0.055(3) 0.064(3) 0.089(3) -0.003(2) 0.057(3) -0.010(2)
C34 0.055(2) 0.073(3) 0.097(4) -0.020(3) 0.055(3) -0.002(2)
N2 0.213(10) 0.114(7) 0.109(6) 0.000 0.140(7) 0.000
C36 0.050(2) 0.074(3) 0.083(3) 0.004(2) 0.048(2) -0.010(2)
C38 0.070(3) 0.065(3) 0.123(4) -0.009(3) 0.068(3) 0.011(2)
C39 0.075(3) 0.057(3) 0.110(4) -0.013(3) 0.074(3) 0.002(2)
C5 0.071(3) 0.069(3) 0.150(5) -0.019(3) 0.079(3) -0.009(3)
C21 0.192(9) 0.128(6) 0.133(7) -0.031(5) 0.123(7) -0.020(6)
C11 0.206(8) 0.116(6) 0.127(6) -0.014(5) 0.138(6) -0.016(5)
C23 0.166(8) 0.231(11) 0.121(6) -0.003(7) 0.108(6) -0.053(8)
C3 0.201(9) 0.217(11) 0.120(6) -0.027(7) 0.129(7) -0.024(8)
C25 0.196(8) 0.165(9) 0.115(6) -0.023(6) 0.119(6) -0.034(7)
C13 0.216(10) 0.159(9) 0.121(7) 0.009(6) 0.124(7) 0.004(7)
C27 0.111(8) 0.068(6) 0.083(7) -0.022(5) 0.083(7) -0.023(5)
C7 0.156(10) 0.063(6) 0.089(6) -0.022(5) 0.105(7) -0.027(6)
C29 0.159(10) 0.104(8) 0.070(6) 0.001(5) 0.095(7) 0.009(7)
C15 0.098(5) 0.077(4) 0.065(4) 0.009(3) 0.062(4) -0.004(3)
C31 0.069(4) 0.074(4) 0.056(4) 0.006(3) 0.054(3) 0.001(3)
C2 0.049(5) 0.079(6) 0.035(4) 0.002(4) 0.036(4) -0.005(4)
C33 0.121(10) 0.070(7) 0.040(5) 0.005(5) 0.063(6) 0.007(6)
C17 0.076(4) 0.077(5) 0.050(4) 0.008(3) 0.050(3) 0.008(3)
C35 0.091(7) 0.071(6) 0.058(5) 0.011(4) 0.066(5) 0.017(5)
C9 0.059(6) 0.083(6) 0.046(5) -0.007(4) 0.045(4) -0.009(5)
C37 0.089(5) 0.075(5) 0.059(4) -0.010(3) 0.054(4) 0.009(4)
C19 0.047(5) 0.062(4) 0.045(4) 0.000(3) 0.037(4) 0.000(3)
S1 0.164(3) 0.147(3) 0.126(2) 0.000 0.111(2) 0.000
O11 0.206(8) 0.232(10) 0.105(5) 0.000 0.118(6) 0.000
O3 0.217(9) 0.156(7) 0.171(8) 0.000 0.159(7) 0.000

loop_
_atom_type_symbol
_atom_type_description
_atom_type_scat_dispersion_real
_atom_type_scat_dispersion_imag
_atom_type_scat_source
C C 0.0030 0.0019 'International Tables Vol C Tables 4.2.6.8 and 6.1.1.4'
H H 0.0000 0.0000 'International Tables Vol C Tables 4.2.6.8 and 6.1.1.4'
Fe Fe 0.3104 0.9913 'International Tables Vol C Tables 4.2.6.8 and 6.1.1.4'
N N 0.0056 0.0040 'International Tables Vol C Tables 4.2.6.8 and 6.1.1.4'
O O 0.0103 0.0073 'International Tables Vol C Tables 4.2.6.8 and 6.1.1.4'
S S 0.1294 0.1474 'International Tables Vol C Tables 4.2.6.8 and 6.1.1.4'

loop_
_geom_angle_atom_site_label_1
_geom_angle_atom_site_label_2
_geom_angle_atom_site_label_3
_geom_angle
_geom_angle_site_symmetry_1
_geom_angle_site_symmetry_3
_geom_angle_publ_flag
O1 Fe1 O6 94.96(8) . 2_656 ?
O1 Fe1 O6 94.95(8) . . ?
O1 Fe1 O10 93.60(8) . 2_656 ?
O1 Fe1 O10 93.60(8) . . ?
O1 Fe1 O9 180.0 . . ?
O6 Fe1 O6 170.09(17) 2_656 . ?
O6 Fe1 O10 87.89(11) 2_656 . ?
O6 Fe1 O10 87.89(11) . 2_656 ?
O6 Fe1 O10 91.49(11) . . ?
O6 Fe1 O10 91.49(11) 2_656 2_656 ?
O6 Fe1 O9 85.05(8) . . ?
O6 Fe1 O9 85.04(8) 2_656 . ?
O10 Fe1 O10 172.81(17) 2_656 . ?
O10 Fe1 O9 86.40(8) . . ?
O10 Fe1 O9 86.40(8) 2_656 . ?
O1 Fe2 O4 93.70(11) . 7_556 ?
O1 Fe2 O8 94.89(11) . . ?
O1 Fe2 O12 94.02(11) . . ?
O1 Fe2 O13 94.94(12) . 8 ?
O1 Fe2 O2 178.87(14) . . ?
O4 Fe2 O2 85.38(14) 7_556 . ?
O8 Fe2 O4 87.26(12) . 7_556 ?
O8 Fe2 O12 91.04(12) . . ?
O8 Fe2 O2 85.72(13) . . ?
O12 Fe2 O4 172.21(13) . 7_556 ?
O12 Fe2 O2 86.91(14) . . ?
O13 Fe2 O4 95.04(12) 8 7_556 ?
O13 Fe2 O8 169.73(13) 8 . ?
O13 Fe2 O12 85.33(12) 8 . ?
O13 Fe2 O2 84.50(13) 8 . ?
O7 S03 C14 109.36(16) . . ?
O7 S03 C14 109.36(16) . 6_565 ?
O5 S03 O7 119.4(3) . . ?
O5 S03 C14 107.20(17) . . ?
O5 S03 C14 107.19(17) . 6_565 ?
C14 S03 C14 103.1(3) 6_565 . ?
Fe2 O1 Fe1 120.00(10) . . ?
Fe2 O1 Fe1 120.00(10) 2_656 . ?
Fe2 O1 Fe2 119.99(19) . 2_656 ?
C8 O4 Fe2 128.3(3) . 7_556 ?
C6 O6 Fe1 133.2(3) . . ?
C1 O8 Fe2 134.2(3) . . ?
C1 O10 Fe1 129.8(2) . . ?
C6 O12 Fe2 128.3(2) . . ?
C8 O13 Fe2 129.7(3) . 8_455 ?
O8 C1 C4 116.9(4) . . ?
O10 C1 O8 123.4(4) . . ?
O10 C1 C4 119.7(4) . . ?
C34 C4 C1 120.0(4) . . ?
C38 C4 C1 121.5(4) . . ?
C38 C4 C34 118.4(4) . . ?
O6 C6 C2 113.8(4) . . ?
O6 C6 C19 119.7(6) . . ?
O12 C6 O6 126.2(4) . . ?
O12 C6 C2 118.9(4) . . ?
O12 C6 C19 112.4(6) . . ?
O4 C8 O13 125.8(4) . . ?
O4 C8 C12 117.4(4) . . ?
O13 C8 C12 116.8(4) . . ?
C14 C10 H10 119.1 . . ?
C22 C10 H10 119.1 . . ?
C22 C10 C14 121.8(4) . . ?
C24 C12 C8 119.8(4) . . ?
C32 C12 C8 120.8(4) . . ?
C32 C12 C24 119.3(4) . . ?
C10 C14 S03 119.8(3) . . ?
C16 C14 S03 121.6(3) . . ?
C16 C14 C10 118.6(4) . . ?
C14 C16 H16 118.8 . . ?
C14 C16 C20 122.3(4) . . ?
C20 C16 H16 118.8 . . ?
C39 C18 C20 119.6(4) . . ?
C39 C18 C5 118.9(4) . . ?
C5 C18 C20 121.4(4) . . ?
H1A N1 H1B 107.3 . . ?
C28 N1 H1A 109.3 . . ?
C28 N1 H1B 111.0 . . ?
C16 C20 C18 119.8(3) . . ?
C16 C20 C28 119.9(4) . . ?
C28 C20 C18 120.2(4) . . ?
C10 C22 C26 119.6(4) . . ?
C10 C22 C28 120.0(4) . . ?
C28 C22 C26 120.3(4) . . ?
C12 C24 H24 120.6 . . ?
C36 C24 C12 118.8(4) . . ?
C36 C24 H24 120.6 . . ?
C30 C26 C22 118.3(4) . . ?
C36 C26 C22 124.0(4) . . ?
C36 C26 C30 117.6(4) . . ?
N1 C28 C20 120.6(4) . . ?
N1 C28 C22 122.0(4) . . ?
C20 C28 C22 117.3(4) . . ?
C26 C30 H30 119.8 . . ?
C32 C30 C26 120.3(4) . . ?
C32 C30 H30 119.8 . . ?
C12 C32 H32 119.7 . . ?
C30 C32 C12 120.6(4) . . ?
C30 C32 H32 119.7 . . ?
C4 C34 H34 119.4 . . ?
C4 C34 C39 121.2(4) . . ?
C39 C34 H34 119.4 . . ?
H2A N2 H2B 110.2 . . ?
C25 N2 H2A 112.8 . . ?
C25 N2 H2A 112.8 2_655 . ?
C25 N2 H2B 112.8 . . ?
C25 N2 H2B 112.8 2_655 . ?
C25 N2 C25 94.8(11) . 2_655 ?
C24 C36 H36 118.4 . . ?
C26 C36 C24 123.3(4) . . ?
C26 C36 H36 118.4 . . ?
C4 C38 H38 119.2 . . ?
C4 C38 C5 121.5(5) . . ?
C5 C38 H38 119.2 . . ?
C18 C39 C34 120.7(4) . . ?
C18 C39 H39 119.6 . . ?
C34 C39 H39 119.6 . . ?
C18 C5 C38 119.1(5) . . ?
C18 C5 H5 120.4 . . ?
C38 C5 H5 120.4 . . ?
C11 C21 H21 120.0 . . ?
C11 C21 C13 120.0 . . ?
C13 C21 H21 120.0 . . ?
C21 C11 C23 120.0 . . ?
C21 C11 S1 119.6(3) . . ?
C23 C11 S1 119.8(3) . . ?
C11 C23 H23 120.0 . . ?
C3 C23 C11 120.0 . . ?
C3 C23 H23 120.0 . . ?
C23 C3 H3 120.0 . . ?
C23 C3 C17 117.9(5) . 2_655 ?
C25 C3 C23 120.0 . . ?
C25 C3 H3 120.0 . . ?
C25 C3 C17 122.1(5) . 2_655 ?
N2 C25 C3 121.9(4) . . ?
N2 C25 C25 42.6(6) . 2_655 ?
N2 C25 C13 118.1(4) . . ?
C3 C25 C25 115.3(6) . 2_655 ?
C3 C25 C13 120.0 . . ?
C13 C25 C25 107.7(6) . 2_655 ?
C21 C13 H13 120.0 . . ?
C21 C13 C29 117.7(4) . . ?
C25 C13 C21 120.0 . . ?
C25 C13 H13 120.0 . . ?
C25 C13 C29 122.1(4) . . ?
C7 C27 H27 120.0 . . ?
C7 C27 C2 120.0 . . ?
C2 C27 H27 120.0 . . ?
C27 C7 H7 120.0 . . ?
C29 C7 C27 120.0 . . ?
C29 C7 H7 120.0 . . ?
C7 C29 C13 122.3(4) . . ?
C7 C29 C15 120.0 . . ?
C15 C29 C13 117.4(4) . . ?
C29 C15 H15 120.0 . . ?
C31 C15 C29 120.0 . . ?
C31 C15 H15 120.0 . . ?
C15 C31 H31 120.0 . . ?
C15 C31 C2 120.0 . . ?
C2 C31 H31 120.0 . . ?
C27 C2 C6 118.8(4) . . ?
C31 C2 C6 121.1(3) . . ?
C31 C2 C27 120.0 . . ?
C17 C33 H33 121.1 . . ?
C9 C33 H33 121.1 . . ?
C9 C33 C17 117.8(10) . . ?
C37 C17 C33 118.2(9) . . ?
C37 C35 H35 122.3 . . ?
C19 C35 H35 122.3 . . ?
C19 C35 C37 115.4(10) . . ?
C33 C9 H9 119.0 . . ?
C19 C9 C33 122.0(10) . . ?
C19 C9 H9 119.0 . . ?
C17 C37 C35 123.8(9) . . ?
C17 C37 H37 118.1 . . ?
C35 C37 H37 118.1 . . ?
C35 C19 C6 117.9(9) . . ?
C9 C19 C6 119.3(9) . . ?
C9 C19 C35 122.4(9) . . ?
C11 S1 C11 100.3(7) 6_565 . ?
O11 S1 C11 107.6(5) . 6_565 ?
O11 S1 C11 107.6(3) . . ?
O11 S1 O3 118.8(6) . . ?
O3 S1 C11 110.4(3) . . ?
O3 S1 C11 110.4(5) . 6_565 ?

loop_
_geom_bond_atom_site_label_1
_geom_bond_atom_site_label_2
_geom_bond_distance
_geom_bond_site_symmetry_2
_geom_bond_publ_flag
Fe1 O1 1.925(4) . ?
Fe1 O6 2.011(2) 2_656 ?
Fe1 O6 2.011(2) . ?
Fe1 O10 2.014(3) 2_656 ?
Fe1 O10 2.014(3) . ?
Fe1 O9 2.032(5) . ?
Fe2 O1 1.9106(19) . ?
Fe2 O4 2.015(3) 7_556 ?
Fe2 O8 2.006(3) . ?
Fe2 O12 2.011(3) . ?
Fe2 O13 2.001(3) 8 ?
Fe2 O2 2.030(3) . ?
S03 O7 1.462(4) . ?
S03 O5 1.444(4) . ?
S03 C14 1.745(4) 6_565 ?
S03 C14 1.745(4) . ?
O4 C8 1.259(5) . ?
O6 C6 1.262(5) . ?
O8 C1 1.294(5) . ?
O10 C1 1.257(5) . ?
O12 C6 1.261(5) . ?
O13 C8 1.284(5) . ?
C1 C4 1.468(6) . ?
C4 C34 1.375(6) . ?
C4 C38 1.337(7) . ?
C6 C2 1.557(5) . ?
C6 C19 1.502(11) . ?
C8 C12 1.492(5) . ?
C10 H10 0.9300 . ?
C10 C14 1.430(5) . ?
C10 C22 1.356(6) . ?
C12 C24 1.396(6) . ?
C12 C32 1.385(7) . ?
C14 C16 1.368(5) . ?
C16 H16 0.9300 . ?
C16 C20 1.380(6) . ?
C18 C20 1.498(6) . ?
C18 C39 1.362(7) . ?
C18 C5 1.378(7) . ?
N1 H1A 0.8719 . ?
N1 H1B 0.8715 . ?
N1 C28 1.343(6) . ?
C20 C28 1.446(5) . ?
C22 C26 1.474(5) . ?
C22 C28 1.447(6) . ?
C24 H24 0.9300 . ?
C24 C36 1.387(6) . ?
C26 C30 1.428(6) . ?
C26 C36 1.345(7) . ?
C30 H30 0.9300 . ?
C30 C32 1.372(6) . ?
C32 H32 0.9300 . ?
C34 H34 0.9300 . ?
C34 C39 1.384(6) . ?
N2 H2A 0.8900 . ?
N2 H2B 0.8900 . ?
N2 C25 1.274(6) . ?
N2 C25 1.274(8) 2_655 ?
C36 H36 0.9300 . ?
C38 H38 0.9300 . ?
C38 C5 1.423(7) . ?
C39 H39 0.9300 . ?
C5 H5 0.9300 . ?
C21 H21 0.9300 . ?
C21 C11 1.3900 . ?
C21 C13 1.3900 . ?
C11 C23 1.3900 . ?
C11 S1 1.725(5) . ?
C23 H23 0.9300 . ?
C23 C3 1.3900 . ?
C3 H3 0.9300 . ?
C3 C25 1.3900 . ?
C3 C17 1.505(10) 2_655 ?
C25 C25 1.876(12) 2_655 ?
C25 C13 1.3900 . ?
C13 H13 0.9300 . ?
C13 C29 1.530(5) . ?
C27 H27 0.9300 . ?
C27 C7 1.3900 . ?
C27 C2 1.3900 . ?
C7 H7 0.9300 . ?
C7 C29 1.3900 . ?
C29 C15 1.3900 . ?
C15 H15 0.9300 . ?
C15 C31 1.3900 . ?
C31 H31 0.9300 . ?
C31 C2 1.3900 . ?
C33 H33 0.9300 . ?
C33 C17 1.459(14) . ?
C33 C9 1.383(13) . ?
C17 C37 1.329(15) . ?
C35 H35 0.9300 . ?
C35 C37 1.430(14) . ?
C35 C19 1.399(14) . ?
C9 H9 0.9300 . ?
C9 C19 1.333(15) . ?
C37 H37 0.9300 . ?
S1 O11 1.404(8) . ?
S1 O3 1.429(7) . ?

loop_
_geom_torsion_atom_site_label_1
_geom_torsion_atom_site_label_2
_geom_torsion_atom_site_label_3
_geom_torsion_atom_site_label_4
_geom_torsion
_geom_torsion_site_symmetry_1
_geom_torsion_site_symmetry_2
_geom_torsion_site_symmetry_3
_geom_torsion_site_symmetry_4
_geom_torsion_publ_flag
Fe1 O6 C6 O12 18.8(7) . . . . ?
Fe1 O6 C6 C2 -148.8(4) . . . . ?
Fe1 O6 C6 C19 -177.1(5) . . . . ?
Fe1 O10 C1 O8 6.3(6) . . . . ?
Fe1 O10 C1 C4 -173.5(3) . . . . ?
Fe2 O4 C8 O13 15.2(6) 7_556 . . . ?
Fe2 O4 C8 C12 -165.1(3) 7_556 . . . ?
Fe2 O8 C1 O10 21.0(6) . . . . ?
Fe2 O8 C1 C4 -159.3(3) . . . . ?
Fe2 O12 C6 O6 6.9(7) . . . . ?
Fe2 O12 C6 C2 174.1(4) . . . . ?
Fe2 O12 C6 C19 -158.1(5) . . . . ?
Fe2 O13 C8 O4 -36.9(6) 8_455 . . . ?
Fe2 O13 C8 C12 143.4(3) 8_455 . . . ?
S03 C14 C16 C20 177.6(4) . . . . ?
O4 C8 C12 C24 -11.4(6) . . . . ?
O4 C8 C12 C32 167.1(4) . . . . ?
O6 C6 C2 C27 158.7(4) . . . . ?
O6 C6 C2 C31 -18.9(7) . . . . ?
O6 C6 C19 C35 175.9(7) . . . . ?
O6 C6 C19 C9 3.4(11) . . . . ?
O8 C1 C4 C34 -165.9(4) . . . . ?
O8 C1 C4 C38 15.9(6) . . . . ?
O10 C1 C4 C34 13.9(6) . . . . ?
O10 C1 C4 C38 -164.3(4) . . . . ?
O12 C6 C2 C27 -10.0(7) . . . . ?
O12 C6 C2 C31 172.5(4) . . . . ?
O12 C6 C19 C35 -18.0(10) . . . . ?
O12 C6 C19 C9 169.5(8) . . . . ?
O13 C8 C12 C24 168.3(4) . . . . ?
O13 C8 C12 C32 -13.1(6) . . . . ?
O7 S03 C14 C10 -23.2(4) . . . . ?
O7 S03 C14 C16 160.1(4) . . . . ?
O5 S03 C14 C10 -154.0(3) . . . . ?
O5 S03 C14 C16 29.4(4) . . . . ?
C1 C4 C34 C39 179.0(4) . . . . ?
C1 C4 C38 C5 179.5(5) . . . . ?
C4 C34 C39 C18 2.5(8) . . . . ?
C4 C38 C5 C18 0.4(9) . . . . ?
C8 C12 C24 C36 177.5(4) . . . . ?
C8 C12 C32 C30 -176.0(4) . . . . ?
C10 C14 C16 C20 0.9(6) . . . . ?
C10 C22 C26 C30 49.5(6) . . . . ?
C10 C22 C26 C36 -126.9(5) . . . . ?
C10 C22 C28 N1 -175.8(5) . . . . ?
C10 C22 C28 C20 2.0(7) . . . . ?
C12 C24 C36 C26 -0.7(7) . . . . ?
C14 S03 C14 C10 93.1(4) 6_565 . . . ?
C14 S03 C14 C16 -83.6(4) 6_565 . . . ?
C14 C10 C22 C26 175.4(4) . . . . ?
C14 C10 C22 C28 -2.2(7) . . . . ?
C14 C16 C20 C18 -178.5(4) . . . . ?
C14 C16 C20 C28 -1.1(7) . . . . ?
C16 C20 C28 N1 177.4(5) . . . . ?
C16 C20 C28 C22 -0.4(7) . . . . ?
C18 C20 C28 N1 -5.1(7) . . . . ?
C18 C20 C28 C22 177.1(4) . . . . ?
C20 C18 C39 C34 -178.3(4) . . . . ?
C20 C18 C5 C38 176.8(5) . . . . ?
C22 C10 C14 S03 -176.0(4) . . . . ?
C22 C10 C14 C16 0.8(6) . . . . ?
C22 C26 C30 C32 -176.1(4) . . . . ?
C22 C26 C36 C24 177.4(4) . . . . ?
C24 C12 C32 C30 2.5(7) . . . . ?
C26 C22 C28 N1 6.6(8) . . . . ?
C26 C22 C28 C20 -175.6(4) . . . . ?
C26 C30 C32 C12 -2.3(7) . . . . ?
C28 C22 C26 C30 -132.9(5) . . . . ?
C28 C22 C26 C36 50.7(7) . . . . ?
C30 C26 C36 C24 0.9(7) . . . . ?
C32 C12 C24 C36 -1.1(7) . . . . ?
C34 C4 C38 C5 1.3(8) . . . . ?
N2 C25 C13 C21 -179.7(7) . . . . ?
N2 C25 C13 C29 4.9(7) . . . . ?
C36 C26 C30 C32 0.5(7) . . . . ?
C38 C4 C34 C39 -2.7(8) . . . . ?
C39 C18 C20 C16 61.3(6) . . . . ?
C39 C18 C20 C28 -116.1(5) . . . . ?
C39 C18 C5 C38 -0.7(8) . . . . ?
C5 C18 C20 C16 -116.2(5) . . . . ?
C5 C18 C20 C28 66.3(7) . . . . ?
C5 C18 C39 C34 -0.7(8) . . . . ?
C21 C11 C23 C3 0.0 . . . . ?
C21 C11 S1 C11 -83.5(5) . . . 6_565 ?
C21 C11 S1 O11 28.9(5) . . . . ?
C21 C11 S1 O3 160.1(5) . . . . ?
C21 C13 C29 C7 -130.3(5) . . . . ?
C21 C13 C29 C15 43.5(7) . . . . ?
C11 C21 C13 C25 0.0 . . . . ?
C11 C21 C13 C29 175.5(6) . . . . ?
C11 C23 C3 C25 0.0 . . . . ?
C11 C23 C3 C17 179.4(8) . . . 2_655 ?
C23 C11 S1 C11 88.3(5) . . . 6_565 ?
C23 C11 S1 O11 -159.3(5) . . . . ?
C23 C11 S1 O3 -28.2(6) . . . . ?
C23 C3 C25 N2 179.7(8) . . . . ?
C23 C3 C25 C25 131.4(2) . . . 2_655 ?
C23 C3 C25 C13 0.0 . . . . ?
C3 C25 C13 C21 0.0 . . . . ?
C3 C25 C13 C29 -175.3(7) . . . . ?
C3 C17 C37 C35 -170.9(10) 2_655 . . . ?
C25 N2 C25 C3 -93.8(7) 2_655 . . . ?
C25 N2 C25 C13 85.9(7) 2_655 . . . ?
C25 C25 C13 C21 -134.6(3) 2_655 . . . ?
C25 C25 C13 C29 50.1(6) 2_655 . . . ?
C25 C13 C29 C7 45.1(7) . . . . ?
C25 C13 C29 C15 -141.0(4) . . . . ?
C13 C21 C11 C23 0.0 . . . . ?
C13 C21 C11 S1 171.7(5) . . . . ?
C13 C29 C15 C31 -174.0(6) . . . . ?
C27 C7 C29 C13 173.7(7) . . . . ?
C27 C7 C29 C15 0.0 . . . . ?
C7 C27 C2 C6 -177.6(6) . . . . ?
C7 C27 C2 C31 0.0 . . . . ?
C7 C29 C15 C31 0.0 . . . . ?
C29 C15 C31 C2 0.0 . . . . ?
C15 C31 C2 C6 177.5(6) . . . . ?
C15 C31 C2 C27 0.0 . . . . ?
C2 C27 C7 C29 0.0 . . . . ?
C33 C17 C37 C35 6.5(17) . . . . ?
C33 C9 C19 C6 177.5(10) . . . . ?
C33 C9 C19 C35 5.4(16) . . . . ?
C17 C3 C25 N2 0.4(9) 2_655 . . . ?
C17 C3 C25 C25 -47.9(8) 2_655 . . 2_655 ?
C17 C3 C25 C13 -179.3(8) 2_655 . . . ?
C17 C33 C9 C19 -0.7(16) . . . . ?
C9 C33 C17 C3 172.4(9) . . . 2_655 ?
C9 C33 C17 C37 -5.1(16) . . . . ?
C37 C35 C19 C6 -176.3(9) . . . . ?
C37 C35 C19 C9 -4.0(15) . . . . ?
C19 C35 C37 C17 -2.1(17) . . . . ?
S1 C11 C23 C3 -171.7(5) . . . . ?

loop_
_smtbx_masks_void_nr
_smtbx_masks_void_average_x
_smtbx_masks_void_average_y
_smtbx_masks_void_average_z
_smtbx_masks_void_volume
_smtbx_masks_void_count_electrons
_smtbx_masks_void_content
1 0.000 0.000 0.000 30.5 0.0 ?
2 -0.729 -0.014 -0.368 9530.0 2222.5 ?
3 0.500 0.500 0.000 30.5 0.0 ?
